data_4117024
loop_
_publ_author_name
'D. Tyler McQuade'
'Sonya L. McKay'
'Douglas R. Powell'
'Samuel H. Gellman'

_publ_contact_author
; 
    Prof. Samuel H. Gellman 
    Department of Chemistry 
    University of Wisconsin 
    Madison, WI  53706-1396  USA 
;
_publ_contact_author_email gellman@chem.wisc.edu
_publ_contact_author_fax 1(608)2620381
_publ_contact_author_phone 1(608)2623303
_publ_section_title
;
 Indifference to Hydrogen Bonding in a Family of Secondary Amides
;
_journal_name_full 'Journal of the American Chemical Society'
_journal_page_first 8528
_journal_page_last 8532
_journal_paper_doi 10.1021/ja9711019
_journal_volume 119
_journal_year 1997
_chemical_formula_sum 'C28 H25 N O'
_chemical_formula_weight 391.49
_chemical_name_systematic
; 
 ? 
;
_space_group_IT_number 19
_symmetry_cell_setting orthorhombic
_symmetry_space_group_name_Hall 'P 2ac 2ab'
_symmetry_space_group_name_H-M 'P 21 21 21'
_atom_sites_solution_hydrogens geom
_atom_sites_solution_primary direct
_atom_sites_solution_secondary difmap
_audit_creation_method SHELXL
_cell_angle_alpha 90.00
_cell_angle_beta 90.00
_cell_angle_gamma 90.00
_cell_formula_units_Z 4
_cell_length_a 8.9722(2)
_cell_length_b 9.8641(2)
_cell_length_c 24.0202(5)
_cell_measurement_reflns_used 6748
_cell_measurement_temperature 133(2)
_cell_measurement_theta_max 25.5
_cell_measurement_theta_min 2.0
_cell_volume 2125.85(8)
_computing_structure_refinement 'SHELXL-93 (Sheldrick, 1993)'
_computing_structure_solution 'SHELXS-86 (Sheldrick, 1990)'
_diffrn_ambient_temperature 133(2)
_diffrn_measurement_device 'Siemens P4/CCD'
_diffrn_measurement_method 'phi scan frames'
_diffrn_radiation_monochromator graphite
_diffrn_radiation_source 'sealed tube'
_diffrn_radiation_type MoK\a
_diffrn_radiation_wavelength 0.71073
_diffrn_reflns_av_R_equivalents 0.0282
_diffrn_reflns_av_sigmaI/netI 0.0246
_diffrn_reflns_limit_h_max 11
_diffrn_reflns_limit_h_min -5
_diffrn_reflns_limit_k_max 11
_diffrn_reflns_limit_k_min -10
_diffrn_reflns_limit_l_max 28
_diffrn_reflns_limit_l_min -26
_diffrn_reflns_number 8319
_diffrn_reflns_theta_max 25.95
_diffrn_reflns_theta_min 1.70
_diffrn_standards_decay_% 0.08
_diffrn_standards_number 209
_exptl_absorpt_coefficient_mu 0.073
_exptl_absorpt_correction_type none
_exptl_crystal_colour colorless
_exptl_crystal_density_diffrn 1.223
_exptl_crystal_description 'transparent plate'
_exptl_crystal_F_000 832
_exptl_crystal_size_max 0.60
_exptl_crystal_size_mid 0.40
_exptl_crystal_size_min 0.10
_refine_diff_density_max 0.164
_refine_diff_density_min -0.143
_refine_diff_density_rms 0.031
_refine_ls_abs_structure_details 'Flack H D (1983), Acta Cryst. A39, 876-881'
_refine_ls_abs_structure_Flack 0.48(148)
_refine_ls_extinction_coef 0.0181(13)
_refine_ls_extinction_expression Fc^*^=kFc[1+0.001xFc^2^\l^3^/sin(2\q)]^-1/4^
_refine_ls_extinction_method SHELXL
_refine_ls_goodness_of_fit_all 1.082
_refine_ls_goodness_of_fit_obs 1.048
_refine_ls_hydrogen_treatment riding
_refine_ls_matrix_type full
_refine_ls_number_parameters 272
_refine_ls_number_reflns 3669
_refine_ls_number_restraints 0
_refine_ls_restrained_S_all 1.084
_refine_ls_restrained_S_obs 1.048
_refine_ls_R_factor_all 0.0365
_refine_ls_R_factor_obs 0.0314
_refine_ls_shift/esd_max 0.016
_refine_ls_shift/esd_mean 0.001
_refine_ls_structure_factor_coef Fsqd
_refine_ls_weighting_details 'w=1/[\s^2^(Fo^2^)+(0.0308P)^2^+0.6395P] where P=(Fo^2^+2Fc^2^)/3'
_refine_ls_weighting_scheme calc
_refine_ls_wR_factor_all 0.0797
_refine_ls_wR_factor_obs 0.0741
_reflns_number_observed 3417
_reflns_number_total 3670
_reflns_observed_criterion >2sigma(I)
_cod_data_source_file ja9711019_3.cif
_cod_data_source_block compound_4
_cod_depositor_comments
;
The following automatic conversions were performed:

'_refine_ls_weighting_scheme' value 'calc
w=1/[\s^2^(Fo^2^)+(0.0308P)^2^+0.6395P] where P=(Fo^2^+2Fc^2^)/3' was
changed to 'calc'. New tag '_refine_ls_weighting_details' was
created. The value of the new tag was set to
'w=1/[\s^2^(Fo^2^)+(0.0308P)^2^+0.6395P] where P=(Fo^2^+2Fc^2^)/3'.

Automatic conversion script
Id: cif_fix_values 3143 2015-03-26 13:38:13Z robertas 
;
_cod_database_code 4117024

loop_
_symmetry_equiv_pos_as_xyz
'x, y, z'
'-x+1/2, -y, z+1/2'
'-x, y+1/2, -z+1/2'
'x+1/2, -y+1/2, -z'

loop_
_atom_site_aniso_label
_atom_site_aniso_U_11
_atom_site_aniso_U_22
_atom_site_aniso_U_33
_atom_site_aniso_U_23
_atom_site_aniso_U_13
_atom_site_aniso_U_12
C1 0.0261(9) 0.0209(8) 0.0290(9) 0.0026(7) 0.0026(7) 0.0004(7)
N2 0.0262(7) 0.0188(7) 0.0258(7) 0.0009(6) 0.0024(6) 0.0007(6)
C3 0.0200(7) 0.0219(8) 0.0194(8) -0.0006(6) -0.0048(6) -0.0015(7)
C4 0.0191(8) 0.0209(8) 0.0214(8) 0.0006(6) -0.0014(6) -0.0005(7)
O5 0.0251(6) 0.0252(6) 0.0321(7) 0.0007(5) 0.0017(5) 0.0036(5)
C6 0.0170(8) 0.0265(8) 0.0216(8) -0.0002(7) 0.0015(6) 0.0038(7)
C7 0.0225(8) 0.0245(8) 0.0244(8) -0.0013(7) -0.0003(7) 0.0012(7)
C8 0.0209(8) 0.0330(9) 0.0274(9) -0.0060(7) -0.0021(7) 0.0017(8)
C9 0.0209(8) 0.0446(11) 0.0216(8) -0.0007(8) -0.0036(7) 0.0059(8)
C10 0.0264(9) 0.0403(10) 0.0249(8) 0.0103(8) -0.0002(8) 0.0040(8)
C11 0.0244(9) 0.0311(9) 0.0280(9) 0.0048(7) 0.0008(7) -0.0013(8)
C12 0.0216(8) 0.0197(8) 0.0227(8) 0.0015(6) 0.0034(7) -0.0048(7)
C13 0.0282(9) 0.0232(8) 0.0244(8) 0.0042(7) 0.0015(7) 0.0000(7)
C14 0.0351(10) 0.0271(9) 0.0241(9) 0.0000(7) 0.0037(8) -0.0063(8)
C15 0.0314(9) 0.0240(9) 0.0329(10) -0.0036(7) 0.0128(8) -0.0043(7)
C16 0.0243(8) 0.0228(9) 0.0407(10) 0.0016(8) 0.0088(8) 0.0011(7)
C17 0.0220(8) 0.0249(8) 0.0276(9) 0.0027(7) 0.0016(7) -0.0014(7)
C18 0.0184(8) 0.0301(9) 0.0184(8) 0.0036(7) -0.0018(6) 0.0000(7)
C19 0.0255(9) 0.0327(10) 0.0250(9) 0.0004(7) -0.0016(7) -0.0033(8)
C20 0.0307(10) 0.0435(11) 0.0292(9) 0.0007(8) -0.0028(8) -0.0171(9)
C21 0.0220(9) 0.0612(13) 0.0253(9) 0.0070(9) -0.0006(7) -0.0087(9)
C22 0.0243(9) 0.0483(11) 0.0253(9) 0.0010(8) 0.0016(7) 0.0016(8)
C23 0.0256(9) 0.0314(9) 0.0259(9) -0.0001(7) 0.0002(8) -0.0003(8)
C24 0.0354(10) 0.0303(9) 0.0248(9) 0.0035(7) 0.0002(8) -0.0030(8)
C25 0.0331(10) 0.0196(8) 0.0256(9) 0.0038(7) 0.0033(7) -0.0055(7)
C26 0.0348(10) 0.0288(9) 0.0326(10) -0.0011(8) 0.0004(8) -0.0048(8)
C27 0.0400(11) 0.0461(12) 0.0384(11) 0.0028(9) -0.0051(9) -0.0144(10)
C28 0.0580(14) 0.0509(13) 0.0292(10) -0.0016(9) 0.0005(10) -0.0254(11)
C29 0.0661(15) 0.0365(11) 0.0292(10) -0.0083(8) 0.0166(10) -0.0174(10)
C30 0.0454(12) 0.0256(9) 0.0333(10) -0.0023(8) 0.0112(8) -0.0054(8)

loop_
_atom_site_label
_atom_site_type_symbol
_atom_site_fract_x
_atom_site_fract_y
_atom_site_fract_z
_atom_site_U_iso_or_equiv
_atom_site_thermal_displace_type
_atom_site_occupancy
_atom_site_calc_flag
_atom_site_refinement_flags
C1 C 0.3676(2) 0.3587(2) 0.46120(7) 0.0253(4) Uani 1 d .
H1 H 0.4600(2) 0.3027(2) 0.46476(7) 0.030 Uiso 1 calc R
N2 N 0.4119(2) 0.49616(14) 0.44292(6) 0.0236(3) Uani 1 d .
H2 H 0.3609(2) 0.56643(14) 0.45501(6) 0.028 Uiso 1 calc R
C3 C 0.5286(2) 0.5173(2) 0.40815(6) 0.0204(3) Uani 1 d .
C4 C 0.5392(2) 0.6633(2) 0.38213(7) 0.0205(3) Uani 1 d .
O5 O 0.61475(13) 0.42524(12) 0.39620(5) 0.0275(3) Uani 1 d .
C6 C 0.4531(2) 0.6604(2) 0.32587(7) 0.0217(3) Uani 1 d .
C7 C 0.3625(2) 0.5521(2) 0.30968(7) 0.0238(4) Uani 1 d .
H7 H 0.3482(2) 0.4781(2) 0.33445(7) 0.029 Uiso 1 calc R
C8 C 0.2928(2) 0.5507(2) 0.25779(7) 0.0271(4) Uani 1 d .
H8 H 0.2324(2) 0.4757(2) 0.24740(7) 0.033 Uiso 1 calc R
C9 C 0.3114(2) 0.6585(2) 0.22125(7) 0.0290(4) Uani 1 d .
H9 H 0.2652(2) 0.6571(2) 0.18567(7) 0.035 Uiso 1 calc R
C10 C 0.3984(2) 0.7686(2) 0.23728(7) 0.0305(4) Uani 1 d .
H10 H 0.4095(2) 0.8438(2) 0.21291(7) 0.037 Uiso 1 calc R
C11 C 0.4690(2) 0.7691(2) 0.28873(7) 0.0279(4) Uani 1 d .
H11 H 0.5292(2) 0.8444(2) 0.29894(7) 0.033 Uiso 1 calc R
C12 C 0.4732(2) 0.7669(2) 0.42359(6) 0.0213(3) Uani 1 d .
C13 C 0.5353(2) 0.7742(2) 0.47734(7) 0.0253(4) Uani 1 d .
H13 H 0.6168(2) 0.7172(2) 0.48671(7) 0.030 Uiso 1 calc R
C14 C 0.4794(2) 0.8631(2) 0.51674(7) 0.0288(4) Uani 1 d .
H14 H 0.5223(2) 0.8660(2) 0.55288(7) 0.035 Uiso 1 calc R
C15 C 0.3605(2) 0.9485(2) 0.50369(8) 0.0295(4) Uani 1 d .
H15 H 0.3231(2) 1.0104(2) 0.53057(8) 0.035 Uiso 1 calc R
C16 C 0.2976(2) 0.9419(2) 0.45113(8) 0.0292(4) Uani 1 d .
H16 H 0.2161(2) 0.9993(2) 0.44203(8) 0.035 Uiso 1 calc R
C17 C 0.3532(2) 0.8516(2) 0.41133(7) 0.0248(4) Uani 1 d .
H17 H 0.3086(2) 0.8479(2) 0.37549(7) 0.030 Uiso 1 calc R
C18 C 0.7036(2) 0.6991(2) 0.36766(6) 0.0223(3) Uani 1 d .
C19 C 0.7640(2) 0.8264(2) 0.38000(7) 0.0277(4) Uani 1 d .
H19 H 0.7065(2) 0.8899(2) 0.40060(7) 0.033 Uiso 1 calc R
C20 C 0.9075(2) 0.8617(2) 0.36251(8) 0.0345(4) Uani 1 d .
H20 H 0.9463(2) 0.9489(2) 0.37105(8) 0.041 Uiso 1 calc R
C21 C 0.9936(2) 0.7700(2) 0.33273(7) 0.0361(5) Uani 1 d .
H21 H 1.0913(2) 0.7936(2) 0.32092(7) 0.043 Uiso 1 calc R
C22 C 0.9350(2) 0.6434(2) 0.32049(7) 0.0326(4) Uani 1 d .
H22 H 0.9939(2) 0.5792(2) 0.30084(7) 0.039 Uiso 1 calc R
C23 C 0.7913(2) 0.6093(2) 0.33661(7) 0.0276(4) Uani 1 d .
H23 H 0.7516(2) 0.5235(2) 0.32639(7) 0.033 Uiso 1 calc R
C24 C 0.2946(2) 0.3673(2) 0.51847(7) 0.0302(4) Uani 1 d .
H24A H 0.3642(2) 0.4088(2) 0.54489(7) 0.045 Uiso 1 calc R
H24B H 0.2686(2) 0.2759(2) 0.53123(7) 0.045 Uiso 1 calc R
H24C H 0.2041(2) 0.4226(2) 0.51607(7) 0.045 Uiso 1 calc R
C25 C 0.2703(2) 0.2955(2) 0.41597(7) 0.0261(4) Uani 1 d .
C26 C 0.1176(2) 0.3228(2) 0.41309(8) 0.0320(4) Uani 1 d .
H26 H 0.0715(2) 0.3739(2) 0.44187(8) 0.038 Uiso 1 calc R
C27 C 0.0322(2) 0.2764(2) 0.36881(8) 0.0415(5) Uani 1 d .
H27 H -0.0711(2) 0.2970(2) 0.36718(8) 0.050 Uiso 1 calc R
C28 C 0.0976(3) 0.2000(2) 0.32694(8) 0.0461(6) Uani 1 d .
H28 H 0.0392(3) 0.1682(2) 0.29664(8) 0.055 Uiso 1 calc R
C29 C 0.2479(3) 0.1702(2) 0.32945(8) 0.0439(5) Uani 1 d .
H29 H 0.2928(3) 0.1176(2) 0.30088(8) 0.053 Uiso 1 calc R
C30 C 0.3341(2) 0.2172(2) 0.37381(7) 0.0347(5) Uani 1 d .
H30 H 0.4373(2) 0.1958(2) 0.37533(7) 0.042 Uiso 1 calc R

loop_
_atom_type_symbol
_atom_type_description
_atom_type_scat_dispersion_real
_atom_type_scat_dispersion_imag
_atom_type_scat_source
C C 0.0033 0.0016 'International Tables Vol C Tables 4.2.6.8 and 6.1.1.4'
H H 0.0000 0.0000 'International Tables Vol C Tables 4.2.6.8 and 6.1.1.4'
N N 0.0061 0.0033 'International Tables Vol C Tables 4.2.6.8 and 6.1.1.4'
O O 0.0106 0.0060 'International Tables Vol C Tables 4.2.6.8 and 6.1.1.4'

loop_
_geom_angle_atom_site_label_1
_geom_angle_atom_site_label_2
_geom_angle_atom_site_label_3
_geom_angle
N2 C1 C25 108.48(13)
N2 C1 C24 109.41(13)
C25 C1 C24 114.74(14)
C3 N2 C1 122.14(13)
O5 C3 N2 121.11(15)
O5 C3 C4 123.14(14)
N2 C3 C4 115.66(14)
C12 C4 C18 110.91(13)
C12 C4 C6 112.41(13)
C18 C4 C6 106.30(12)
C12 C4 C3 109.03(12)
C18 C4 C3 110.77(13)
C6 C4 C3 107.37(13)
C7 C6 C11 117.83(15)
C7 C6 C4 122.95(15)
C11 C6 C4 119.19(14)
C8 C7 C6 121.1(2)
C9 C8 C7 120.2(2)
C8 C9 C10 119.4(2)
C11 C10 C9 120.3(2)
C10 C11 C6 121.1(2)
C17 C12 C13 117.9(2)
C17 C12 C4 123.81(15)
C13 C12 C4 118.24(14)
C14 C13 C12 121.1(2)
C13 C14 C15 120.4(2)
C16 C15 C14 119.3(2)
C15 C16 C17 120.5(2)
C12 C17 C16 120.8(2)
C19 C18 C23 117.6(2)
C19 C18 C4 121.58(15)
C23 C18 C4 120.48(14)
C18 C19 C20 121.1(2)
C21 C20 C19 120.3(2)
C20 C21 C22 119.0(2)
C21 C22 C23 120.8(2)
C22 C23 C18 121.1(2)
C30 C25 C26 118.2(2)
C30 C25 C1 120.5(2)
C26 C25 C1 121.1(2)
C27 C26 C25 121.0(2)
C28 C27 C26 120.1(2)
C29 C28 C27 119.8(2)
C28 C29 C30 120.3(2)
C29 C30 C25 120.6(2)

loop_
_geom_bond_atom_site_label_1
_geom_bond_atom_site_label_2
_geom_bond_distance
C1 N2 1.479(2)
C1 C25 1.527(2)
C1 C24 1.526(2)
N2 C3 1.355(2)
C3 O5 1.227(2)
C3 C4 1.572(2)
C4 C12 1.545(2)
C4 C18 1.556(2)
C4 C6 1.557(2)
C6 C7 1.398(2)
C6 C11 1.402(2)
C7 C8 1.395(2)
C8 C9 1.389(2)
C9 C10 1.392(3)
C10 C11 1.389(2)
C12 C17 1.394(2)
C12 C13 1.408(2)
C13 C14 1.384(2)
C14 C15 1.395(3)
C15 C16 1.384(3)
C16 C17 1.399(2)
C18 C19 1.399(2)
C18 C23 1.400(2)
C19 C20 1.399(3)
C20 C21 1.388(3)
C21 C22 1.387(3)
C22 C23 1.387(3)
C25 C30 1.397(2)
C25 C26 1.398(3)
C26 C27 1.389(3)
C27 C28 1.387(3)
C28 C29 1.381(3)
C29 C30 1.396(3)

loop_
_geom_torsion_atom_site_label_1
_geom_torsion_atom_site_label_2
_geom_torsion_atom_site_label_3
_geom_torsion_atom_site_label_4
_geom_torsion
C25 C1 N2 C3 -82.7(2)
C24 C1 N2 C3 151.48(15)
C1 N2 C3 O5 -9.9(2)
C1 N2 C3 C4 166.71(13)
O5 C3 C4 C12 -152.78(15)
N2 C3 C4 C12 30.7(2)
O5 C3 C4 C18 -30.5(2)
N2 C3 C4 C18 153.03(13)
O5 C3 C4 C6 85.2(2)
N2 C3 C4 C6 -91.3(2)
C12 C4 C6 C7 -109.2(2)
C18 C4 C6 C7 129.3(2)
C3 C4 C6 C7 10.7(2)
C12 C4 C6 C11 72.5(2)
C18 C4 C6 C11 -49.0(2)
C3 C4 C6 C11 -167.60(14)
C11 C6 C7 C8 1.4(2)
C4 C6 C7 C8 -176.98(15)
C6 C7 C8 C9 -0.6(2)
C7 C8 C9 C10 -0.9(3)
C8 C9 C10 C11 1.6(3)
C9 C10 C11 C6 -0.8(3)
C7 C6 C11 C10 -0.7(2)
C4 C6 C11 C10 177.76(15)
C18 C4 C12 C17 116.8(2)
C6 C4 C12 C17 -2.0(2)
C3 C4 C12 C17 -121.0(2)
C18 C4 C12 C13 -64.8(2)
C6 C4 C12 C13 176.39(14)
C3 C4 C12 C13 57.5(2)
C17 C12 C13 C14 -0.3(2)
C4 C12 C13 C14 -178.8(2)
C12 C13 C14 C15 -0.5(3)
C13 C14 C15 C16 0.9(3)
C14 C15 C16 C17 -0.5(3)
C13 C12 C17 C16 0.7(2)
C4 C12 C17 C16 179.14(15)
C15 C16 C17 C12 -0.3(2)
C12 C4 C18 C19 -15.0(2)
C6 C4 C18 C19 107.5(2)
C3 C4 C18 C19 -136.21(15)
C12 C4 C18 C23 171.63(14)
C6 C4 C18 C23 -65.9(2)
C3 C4 C18 C23 50.4(2)
C23 C18 C19 C20 -0.8(2)
C4 C18 C19 C20 -174.4(2)
C18 C19 C20 C21 -0.5(3)
C19 C20 C21 C22 0.2(3)
C20 C21 C22 C23 1.4(3)
C21 C22 C23 C18 -2.7(3)
C19 C18 C23 C22 2.4(2)
C4 C18 C23 C22 176.0(2)
N2 C1 C25 C30 91.4(2)
C24 C1 C25 C30 -145.9(2)
N2 C1 C25 C26 -83.5(2)
C24 C1 C25 C26 39.1(2)
C30 C25 C26 C27 -1.6(3)
C1 C25 C26 C27 173.5(2)
C25 C26 C27 C28 1.0(3)
C26 C27 C28 C29 0.0(3)
C27 C28 C29 C30 -0.3(3)
C28 C29 C30 C25 -0.4(3)
C26 C25 C30 C29 1.3(3)
C1 C25 C30 C29 -173.8(2)
